data_1532150
loop_
_publ_author_name
'Strelkov, M.A.'
'Zhizhin, M.G.'
'Spiridonov, F.M.'
'Bobylev, A.P.'
'Komissarova, L.N.'

_publ_section_title
;
 Synthesis and properties of erbium sodium fluoride phosphates
;
_journal_name_full 'Zhurnal Neorganicheskoi Khimii'
_journal_page_first 1629
_journal_page_last 1634
_journal_volume 46
_journal_year 2001
_chemical_formula_sum 'Er F Na O4 P'
_chemical_name_systematic 'Na Er F (P O4)'
_space_group_IT_number 12
_symmetry_space_group_name_Hall '-C 2y'
_symmetry_space_group_name_H-M 'C 1 2/m 1'
_cell_angle_alpha 90
_cell_angle_beta 106.166
_cell_angle_gamma 90
_cell_formula_units_Z 4
_cell_length_a 8.9214
_cell_length_b 6.9194
_cell_length_c 6.4517
_cell_volume 382.520
_citation_journal_id_ASTM ZNOKAQ
_cod_data_source_file Strelkov_ZNOKAQ_2001_100.cif
_cod_data_source_block Er1F1Na1O4P1
_cod_original_cell_volume 382.5203
_cod_original_formula_sum 'Er1 F1 Na1 O4 P1'
_cod_database_code 1532150

loop_
_symmetry_equiv_pos_as_xyz
x,y,z
-x,y,-z
-x,-y,-z
x,-y,z
x+1/2,y+1/2,z
-x+1/2,y+1/2,-z
-x+1/2,-y+1/2,-z
x+1/2,-y+1/2,z

loop_
_atom_site_label
_atom_site_type_symbol
_atom_site_fract_x
_atom_site_fract_y
_atom_site_fract_z
_atom_site_occupancy
_atom_site_U_iso_or_equiv
O1 O-2 0.6971 0.3296 0.1536 1 0.0
Na1 Na+1 0.5 0.2071 0.5 1 0.0
P1 P+5 0.6529 0.5 0.2758 1 0.0
O2 O-2 0.7604 0.5 0.5065 1 0.0
O3 O-2 0.4842 0.5 0.2688 1 0.0
Er1 Er+3 0.7174 0 0.1174 1 0.0
F1 F-1 0.4832 0 0.1933 1 0.0
